data_7120287
loop_
_publ_author_name
'Guan, Yuqing'
'Gao, Min'
'Deng, Xu'
'lv, hui'
'Zhang, Xumu'

_publ_section_title
;
 Rhodium-catalyzed Asymmetric Hydrogenation of Tetrasubstituted
 \b-acetoxy-\a-enamido Esters and Efficient Synthesis of Droxidopa
;
_journal_name_full 'Chem. Commun.'
_journal_paper_doi 10.1039/C7CC03902F
_journal_year 2017
_chemical_formula_sum 'C15 H17 N O5'
_chemical_formula_weight 291.30
_chemical_name_systematic
; 
 ? 
;
_space_group_IT_number 61
_symmetry_cell_setting orthorhombic
_symmetry_space_group_name_Hall '-P 2ac 2ab'
_symmetry_space_group_name_H-M 'P b c a'
_atom_sites_solution_hydrogens geom
_atom_sites_solution_primary direct
_atom_sites_solution_secondary difmap
_audit_creation_method SHELXL-97
_audit_update_record
;
2017-05-19 deposited with the CCDC.
2017-06-15 downloaded from the CCDC.
;
_cell_angle_alpha 90.00
_cell_angle_beta 90.00
_cell_angle_gamma 90.00
_cell_formula_units_Z 8
_cell_length_a 9.8219(11)
_cell_length_b 16.4158(18)
_cell_length_c 18.583(2)
_cell_measurement_reflns_used 55
_cell_measurement_temperature 296(2)
_cell_measurement_theta_max 20
_cell_measurement_theta_min 7.5
_cell_volume 2996.2(6)
_computing_cell_refinement 'Bruker SMART'
_computing_data_collection 'Bruker SMART'
_computing_data_reduction 'Bruker SAINT'
_computing_molecular_graphics 'Bruker SHELXTL'
_computing_publication_material 'Bruker SHELXTL'
_computing_structure_refinement 'SHELXL-97 (Sheldrick, 1997)'
_computing_structure_solution 'SHELXS-97 (Sheldrick, 1990)'
_diffrn_ambient_temperature 296(2)
_diffrn_measured_fraction_theta_full 1.000
_diffrn_measured_fraction_theta_max 1.000
_diffrn_measurement_device_type bruker
_diffrn_radiation_monochromator graphite
_diffrn_radiation_source 'fine-focus sealed tube'
_diffrn_radiation_type MoK\a
_diffrn_radiation_wavelength 0.71073
_diffrn_reflns_av_R_equivalents 0.0345
_diffrn_reflns_av_sigmaI/netI 0.0221
_diffrn_reflns_limit_h_max 12
_diffrn_reflns_limit_h_min -12
_diffrn_reflns_limit_k_max 20
_diffrn_reflns_limit_k_min -19
_diffrn_reflns_limit_l_max 19
_diffrn_reflns_limit_l_min -22
_diffrn_reflns_number 17691
_diffrn_reflns_theta_full 25.99
_diffrn_reflns_theta_max 25.99
_diffrn_reflns_theta_min 2.19
_exptl_absorpt_coefficient_mu 0.098
_exptl_absorpt_correction_T_max 0.9732
_exptl_absorpt_correction_T_min 0.9723
_exptl_absorpt_correction_type multi-scan
_exptl_absorpt_process_details SADABS
_exptl_crystal_colour colourless
_exptl_crystal_density_diffrn 1.291
_exptl_crystal_density_method 'not measured'
_exptl_crystal_description block
_exptl_crystal_F_000 1232
_exptl_crystal_size_max 0.29
_exptl_crystal_size_mid 0.28
_exptl_crystal_size_min 0.28
_refine_diff_density_max 0.215
_refine_diff_density_min -0.155
_refine_diff_density_rms 0.033
_refine_ls_extinction_coef 0.0062(7)
_refine_ls_extinction_expression Fc^*^=kFc[1+0.001xFc^2^\l^3^/sin(2\q)]^-1/4^
_refine_ls_extinction_method SHELXL
_refine_ls_goodness_of_fit_ref 1.057
_refine_ls_hydrogen_treatment constr
_refine_ls_matrix_type full
_refine_ls_number_parameters 194
_refine_ls_number_reflns 2938
_refine_ls_number_restraints 0
_refine_ls_restrained_S_all 1.057
_refine_ls_R_factor_all 0.0499
_refine_ls_R_factor_gt 0.0366
_refine_ls_shift/su_max 0.000
_refine_ls_shift/su_mean 0.000
_refine_ls_structure_factor_coef Fsqd
_refine_ls_weighting_details 'calc w=1/[\s^2^(Fo^2^)+(0.0409P)^2^+0.9714P] where P=(Fo^2^+2Fc^2^)/3'
_refine_ls_weighting_scheme calc
_refine_ls_wR_factor_gt 0.0914
_refine_ls_wR_factor_ref 0.1014
_reflns_number_gt 2319
_reflns_number_total 2938
_reflns_threshold_expression >2sigma(I)
_cod_data_source_file c7cc03902f2.cif
_cod_data_source_block 160711gyq_0m
_cod_original_cell_volume 2996.3(6)
_cod_original_sg_symbol_H-M Pbca
_cod_database_code 7120287

loop_
_symmetry_equiv_pos_as_xyz
'x, y, z'
'-x+1/2, -y, z+1/2'
'-x, y+1/2, -z+1/2'
'x+1/2, -y+1/2, -z'
'-x, -y, -z'
'x-1/2, y, -z-1/2'
'x, -y-1/2, z-1/2'
'-x-1/2, y-1/2, z'

loop_
_atom_site_label
_atom_site_type_symbol
_atom_site_fract_x
_atom_site_fract_y
_atom_site_fract_z
_atom_site_U_iso_or_equiv
_atom_site_adp_type
_atom_site_occupancy
_atom_site_symmetry_multiplicity
_atom_site_calc_flag
_atom_site_refinement_flags
C1 C 0.75398(16) 0.29469(9) 0.62127(9) 0.0421(4) Uani 1 1 d .
H1 H 0.7988 0.2672 0.5845 0.051 Uiso 1 1 calc R
C2 C 0.81577(17) 0.36074(10) 0.65404(10) 0.0510(4) Uani 1 1 d .
H2 H 0.9020 0.3773 0.6394 0.061 Uiso 1 1 calc R
C3 C 0.7503(2) 0.40184(10) 0.70810(10) 0.0547(5) Uani 1 1 d .
H3 H 0.7927 0.4455 0.7308 0.066 Uiso 1 1 calc R
C4 C 0.6217(2) 0.37835(10) 0.72874(10) 0.0574(5) Uani 1 1 d .
H4 H 0.5766 0.4070 0.7647 0.069 Uiso 1 1 calc R
C5 C 0.55909(18) 0.31245(10) 0.69644(9) 0.0480(4) Uani 1 1 d .
H5 H 0.4720 0.2970 0.7107 0.058 Uiso 1 1 calc R
C6 C 0.62576(15) 0.26923(9) 0.64284(8) 0.0350(3) Uani 1 1 d .
C7 C 0.56265(14) 0.19770(8) 0.60858(8) 0.0330(3) Uani 1 1 d .
C8 C 0.49091(14) 0.13926(8) 0.64154(8) 0.0319(3) Uani 1 1 d .
C9 C 0.37204(15) 0.11843(8) 0.75361(8) 0.0347(3) Uani 1 1 d .
C10 C 0.38950(19) 0.09972(11) 0.83185(9) 0.0484(4) Uani 1 1 d .
H10A H 0.3028 0.1029 0.8556 0.073 Uiso 1 1 calc R
H10B H 0.4509 0.1384 0.8530 0.073 Uiso 1 1 calc R
H10C H 0.4260 0.0458 0.8372 0.073 Uiso 1 1 calc R
C11 C 0.43042(14) 0.06693(8) 0.60448(8) 0.0333(3) Uani 1 1 d .
C12 C 0.2964(2) 0.01675(11) 0.50960(10) 0.0579(5) Uani 1 1 d .
H12A H 0.3565 -0.0301 0.5104 0.070 Uiso 1 1 calc R
H12B H 0.2785 0.0306 0.4597 0.070 Uiso 1 1 calc R
C13 C 0.1659(2) -0.00413(15) 0.54616(15) 0.0871(8) Uani 1 1 d .
H13A H 0.1841 -0.0205 0.5948 0.131 Uiso 1 1 calc R
H13B H 0.1223 -0.0480 0.5209 0.131 Uiso 1 1 calc R
H13C H 0.1072 0.0426 0.5463 0.131 Uiso 1 1 calc R
C14 C 0.57370(16) 0.24097(10) 0.48637(9) 0.0413(4) Uani 1 1 d .
C15 C 0.6544(2) 0.22545(13) 0.42021(9) 0.0595(5) Uani 1 1 d .
H15A H 0.6264 0.2625 0.3831 0.089 Uiso 1 1 calc R
H15B H 0.6397 0.1705 0.4044 0.089 Uiso 1 1 calc R
H15C H 0.7494 0.2333 0.4303 0.089 Uiso 1 1 calc R
N1 N 0.48788(12) 0.13416(7) 0.71736(6) 0.0357(3) Uani 1 1 d .
H1A H 0.5621 0.1413 0.7411 0.043 Uiso 1 1 calc R
O1 O 0.26159(11) 0.11874(8) 0.72313(6) 0.0494(3) Uani 1 1 d .
O2 O 0.44249(12) -0.00086(6) 0.62800(6) 0.0490(3) Uani 1 1 d .
O3 O 0.36286(12) 0.08541(6) 0.54522(6) 0.0470(3) Uani 1 1 d .
O4 O 0.60219(11) 0.18301(6) 0.53743(5) 0.0387(3) Uani 1 1 d .
O5 O 0.49440(14) 0.29426(8) 0.49696(7) 0.0600(4) Uani 1 1 d .

loop_
_atom_site_aniso_label
_atom_site_aniso_U_11
_atom_site_aniso_U_22
_atom_site_aniso_U_33
_atom_site_aniso_U_23
_atom_site_aniso_U_13
_atom_site_aniso_U_12
C1 0.0368(8) 0.0411(8) 0.0483(9) 0.0001(7) 0.0041(7) -0.0031(7)
C2 0.0419(9) 0.0456(9) 0.0656(12) 0.0036(8) -0.0035(8) -0.0112(8)
C3 0.0651(12) 0.0385(9) 0.0604(11) -0.0042(8) -0.0137(9) -0.0091(8)
C4 0.0746(13) 0.0443(9) 0.0533(11) -0.0113(8) 0.0101(10) -0.0027(9)
C5 0.0506(10) 0.0410(9) 0.0524(10) -0.0061(7) 0.0138(8) -0.0057(8)
C6 0.0350(8) 0.0334(7) 0.0367(8) 0.0018(6) 0.0024(6) -0.0017(6)
C7 0.0299(7) 0.0341(7) 0.0352(8) -0.0006(6) 0.0033(6) 0.0021(6)
C8 0.0256(7) 0.0356(7) 0.0346(8) 0.0014(6) 0.0004(6) 0.0020(6)
C9 0.0332(8) 0.0349(7) 0.0361(8) -0.0021(6) 0.0027(6) -0.0014(6)
C10 0.0548(10) 0.0526(10) 0.0376(9) -0.0002(8) 0.0031(8) -0.0035(8)
C11 0.0293(7) 0.0350(8) 0.0356(8) 0.0028(6) 0.0028(6) 0.0024(6)
C12 0.0803(14) 0.0460(9) 0.0475(10) -0.0063(8) -0.0169(9) -0.0125(9)
C13 0.0491(12) 0.0797(15) 0.133(2) -0.0342(15) -0.0168(13) -0.0096(11)
C14 0.0414(9) 0.0427(9) 0.0398(9) 0.0012(7) -0.0053(7) -0.0058(7)
C15 0.0665(12) 0.0728(12) 0.0394(9) 0.0058(9) 0.0064(9) -0.0057(10)
N1 0.0272(6) 0.0456(7) 0.0343(7) 0.0021(5) -0.0030(5) -0.0053(5)
O1 0.0280(6) 0.0746(8) 0.0456(6) -0.0007(6) 0.0022(5) -0.0030(5)
O2 0.0578(7) 0.0326(6) 0.0565(7) 0.0069(5) -0.0069(6) 0.0034(5)
O3 0.0624(7) 0.0368(6) 0.0419(6) 0.0036(5) -0.0164(5) -0.0072(5)
O4 0.0458(6) 0.0341(5) 0.0363(6) -0.0007(4) 0.0093(5) -0.0016(5)
O5 0.0644(8) 0.0610(8) 0.0547(8) 0.0037(6) -0.0075(6) 0.0175(7)

loop_
_atom_type_symbol
_atom_type_description
_atom_type_scat_dispersion_real
_atom_type_scat_dispersion_imag
_atom_type_scat_source
C C 0.0033 0.0016 'International Tables Vol C Tables 4.2.6.8 and 6.1.1.4'
H H 0.0000 0.0000 'International Tables Vol C Tables 4.2.6.8 and 6.1.1.4'
N N 0.0061 0.0033 'International Tables Vol C Tables 4.2.6.8 and 6.1.1.4'
O O 0.0106 0.0060 'International Tables Vol C Tables 4.2.6.8 and 6.1.1.4'

loop_
_geom_angle_atom_site_label_1
_geom_angle_atom_site_label_2
_geom_angle_atom_site_label_3
_geom_angle
C2 C1 C6 120.49(15)
C3 C2 C1 120.16(16)
C2 C3 C4 119.85(16)
C3 C4 C5 120.49(17)
C4 C5 C6 120.14(16)
C1 C6 C5 118.84(14)
C1 C6 C7 119.86(13)
C5 C6 C7 121.30(13)
C8 C7 O4 117.07(12)
C8 C7 C6 126.52(14)
O4 C7 C6 115.42(12)
C7 C8 N1 120.68(13)
C7 C8 C11 124.56(13)
N1 C8 C11 113.83(12)
O1 C9 N1 121.10(14)
O1 C9 C10 123.52(14)
N1 C9 C10 115.38(13)
O2 C11 O3 124.44(14)
O2 C11 C8 121.92(13)
O3 C11 C8 113.64(12)
O3 C12 C13 110.80(16)
O5 C14 O4 121.99(15)
O5 C14 C15 127.85(16)
O4 C14 C15 110.17(14)
C9 N1 C8 121.88(12)
C11 O3 C12 115.15(12)
C14 O4 C7 118.52(12)

loop_
_geom_bond_atom_site_label_1
_geom_bond_atom_site_label_2
_geom_bond_distance
C1 C2 1.384(2)
C1 C6 1.386(2)
C2 C3 1.370(3)
C3 C4 1.375(3)
C4 C5 1.382(2)
C5 C6 1.387(2)
C6 C7 1.473(2)
C7 C8 1.3386(19)
C7 O4 1.3988(17)
C8 N1 1.4119(18)
C8 C11 1.496(2)
C9 O1 1.2238(18)
C9 N1 1.3472(18)
C9 C10 1.496(2)
C11 O2 1.2014(17)
C11 O3 1.3211(18)
C12 O3 1.4611(19)
C12 C13 1.491(3)
C14 O5 1.188(2)
C14 O4 1.3725(19)
C14 C15 1.485(2)

loop_
_geom_hbond_atom_site_label_D
_geom_hbond_atom_site_label_H
_geom_hbond_atom_site_label_A
_geom_hbond_distance_DH
_geom_hbond_distance_HA
_geom_hbond_distance_DA
_geom_hbond_angle_DHA
_geom_hbond_site_symmetry_A
N1 H1A O1 0.86 2.10 2.9179(16) 158.2 6_657

loop_
_geom_torsion_atom_site_label_1
_geom_torsion_atom_site_label_2
_geom_torsion_atom_site_label_3
_geom_torsion_atom_site_label_4
_geom_torsion
C6 C1 C2 C3 -0.2(3)
C1 C2 C3 C4 -1.3(3)
C2 C3 C4 C5 1.4(3)
C3 C4 C5 C6 0.1(3)
C2 C1 C6 C5 1.7(2)
C2 C1 C6 C7 -178.61(14)
C4 C5 C6 C1 -1.7(2)
C4 C5 C6 C7 178.67(16)
C1 C6 C7 C8 139.55(16)
C5 C6 C7 C8 -40.8(2)
C1 C6 C7 O4 -28.7(2)
C5 C6 C7 O4 150.97(14)
O4 C7 C8 N1 157.33(12)
C6 C7 C8 N1 -10.7(2)
O4 C7 C8 C11 -11.0(2)
C6 C7 C8 C11 -179.03(13)
C7 C8 C11 O2 133.18(16)
N1 C8 C11 O2 -35.84(19)
C7 C8 C11 O3 -47.55(19)
N1 C8 C11 O3 143.43(13)
O1 C9 N1 C8 -9.9(2)
C10 C9 N1 C8 169.13(13)
C7 C8 N1 C9 137.82(15)
C11 C8 N1 C9 -52.69(18)
O2 C11 O3 C12 2.3(2)
C8 C11 O3 C12 -176.96(13)
C13 C12 O3 C11 79.7(2)
O5 C14 O4 C7 -15.4(2)
C15 C14 O4 C7 164.74(13)
C8 C7 O4 C14 128.64(14)
C6 C7 O4 C14 -61.97(17)
